data_7056482
loop_
_publ_author_name
'Khatua, Suman'
'Naskar, Tilak'
'Nandi, Chandan'
'Majumdar, Amit'

_publ_section_title
;
 Mononuclear Bis(dithiolene) Mo(IV) and W(IV) Complexes with P, P; S, S;
 O, S and O, O Donor Ligands: A Comparative Reactivity Study
;
_journal_name_full 'New J. Chem.'
_journal_paper_doi 10.1039/C7NJ01797A
_journal_year 2017
_chemical_formula_moiety 'C14 H4 Mo N4 S6, 2(C36 H30 N P2)'
_chemical_formula_sum 'C86 H64 Mo N6 P4 S6'
_chemical_formula_weight 1593.61
_chemical_name_systematic
;
 ?
;
_space_group_crystal_system monoclinic
_space_group_IT_number 13
_space_group_name_Hall '-P 2yac'
_space_group_name_H-M_alt 'P 1 2/n 1'
_symmetry_space_group_name_Hall '-P 2yac'
_symmetry_space_group_name_H-M 'P 1 2/n 1'
_atom_sites_solution_hydrogens geom
_audit_creation_date 2016-12-19
_audit_creation_method
;
Olex2 1.2
(compiled 2014.12.26 svn.r3119 for OlexSys, GUI svn.r4975)
;
_audit_update_record
;
2017-03-16 deposited with the CCDC.
2017-07-31 downloaded from the CCDC.
;
_cell_angle_alpha 90
_cell_angle_beta 109.368(5)
_cell_angle_gamma 90
_cell_formula_units_Z 2
_cell_length_a 17.743(3)
_cell_length_b 10.571(2)
_cell_length_c 22.759(4)
_cell_measurement_reflns_used 6857
_cell_measurement_temperature 293(2)
_cell_measurement_theta_max 23.07
_cell_measurement_theta_min 2.28
_cell_volume 4027.1(12)
_computing_cell_refinement 'SAINT v8.34A (Bruker, 2013)'
_computing_data_collection 'APEX2 v2014.7-1 (Bruker-Axs,2014)'
_computing_data_reduction 'SAINT v8.34A (Bruker, 2013)'
_computing_molecular_graphics 'Olex2 (Dolomanov et al., 2009)'
_computing_publication_material 'Olex2 (Dolomanov et al., 2009)'
_computing_structure_refinement 'SHELXL-97 (Sheldrick, 2008)'
_computing_structure_solution 'SHELXS-97 (Sheldrick, 2008)'
_diffrn_ambient_temperature 293(2)
_diffrn_measured_fraction_theta_full 1.000
_diffrn_measured_fraction_theta_max 0.990
_diffrn_measurement_device_type 'Bruker APEX-II CCD'
_diffrn_measurement_method 'phi and omega scan'
_diffrn_radiation_monochromator graphite
_diffrn_radiation_probe x-ray
_diffrn_radiation_type MoK\a
_diffrn_radiation_wavelength 0.71073
_diffrn_reflns_av_R_equivalents 0.0785
_diffrn_reflns_av_unetI/netI 0.0599
_diffrn_reflns_Laue_measured_fraction_full 1.000
_diffrn_reflns_Laue_measured_fraction_max 0.990
_diffrn_reflns_limit_h_max 21
_diffrn_reflns_limit_h_min -22
_diffrn_reflns_limit_k_max 13
_diffrn_reflns_limit_k_min -13
_diffrn_reflns_limit_l_max 28
_diffrn_reflns_limit_l_min -27
_diffrn_reflns_number 40756
_diffrn_reflns_point_group_measured_fraction_full 1.000
_diffrn_reflns_point_group_measured_fraction_max 0.990
_diffrn_reflns_theta_full 25.242
_diffrn_reflns_theta_max 26.435
_diffrn_reflns_theta_min 1.270
_diffrn_source_type 'fine-focus sealed tube'
_diffrn_standards_number 0
_exptl_absorpt_coefficient_mu 0.446
_exptl_absorpt_correction_T_max 0.7453
_exptl_absorpt_correction_T_min 0.6079
_exptl_absorpt_correction_type multi-scan
_exptl_absorpt_process_details
;
SADABS-2014/3 (Bruker,2014/3) was used for absorption correction.
wR2(int) was 0.1470 before and 0.0670 after correction.
The Ratio of minimum to maximum transmission is 0.8156.
The \l/2 correction factor is 0.00150.
;
_exptl_crystal_colour green
_exptl_crystal_density_diffrn 1.314
_exptl_crystal_density_method 'not measured'
_exptl_crystal_description block
_exptl_crystal_F_000 1640
_exptl_crystal_size_max 0.22
_exptl_crystal_size_mid 0.14
_exptl_crystal_size_min 0.12
_refine_diff_density_max 0.836
_refine_diff_density_min -1.976
_refine_diff_density_rms 0.084
_refine_ls_extinction_method none
_refine_ls_goodness_of_fit_ref 1.036
_refine_ls_hydrogen_treatment constr
_refine_ls_matrix_type full
_refine_ls_number_parameters 447
_refine_ls_number_reflns 8225
_refine_ls_number_restraints 0
_refine_ls_restrained_S_all 1.036
_refine_ls_R_factor_all 0.0939
_refine_ls_R_factor_gt 0.0611
_refine_ls_shift/su_max 0.000
_refine_ls_shift/su_mean 0.000
_refine_ls_structure_factor_coef Fsqd
_refine_ls_weighting_details 'w=1/[\s^2^(Fo^2^)+(0.0696P)^2^+4.7267P] where P=(Fo^2^+2Fc^2^)/3'
_refine_ls_weighting_scheme calc
_refine_ls_wR_factor_gt 0.1445
_refine_ls_wR_factor_ref 0.1576
_reflns_Friedel_coverage 0.000
_reflns_number_gt 5734
_reflns_number_total 8225
_reflns_threshold_expression 'I > 2\s(I)'
_cod_data_source_file c7nj01797a2.cif
_cod_data_source_block Mobdt
_cod_original_cell_volume 4027.2(13)
_cod_database_code 7056482
_shelxl_version_number 2014-3
_shelx_space_group_comment
;
The symmetry employed for this shelxl refinement is uniquely defined
by the following loop, which should always be used as a source of
symmetry information in preference to the above space-group names.
They are only intended as comments.
;
_shelx_estimated_absorpt_t_max 0.948
_shelx_estimated_absorpt_t_min 0.908
_olex2_refinement_description
;
1. Fixed Uiso
 At 1.2 times of:
  All C(H) groups
2. Uiso/Uaniso restraints and constraints
Uanis(S3) = Uanis(C5) = Uanis(C6) = Uanis(C7)
3.a Aromatic/amide H refined with riding coordinates:
 C6(H6), C7(H7), C9(H9), C10(H10), C11(H11), C12(H12), C13(H13), C15(H15),
 C16(H16), C17(H17), C18(H18), C19(H19), C21(H21), C22(H22), C23(H23), C24(H24),
  C25(H25), C27(H27), C28(H28), C29(H29), C30(H30), C31(H31), C33(H33),
 C34(H34), C35(H35), C36(H36), C37(H37), C39(H39), C40(H40), C41(H41), C42(H42),
  C43(H43)
;
_olex2_submission_special_instructions 'No special instructions were received'

loop_
_space_group_symop_operation_xyz
'x, y, z'
'-x+1/2, y, -z+1/2'
'-x, -y, -z'
'x-1/2, -y, z-1/2'

loop_
_atom_site_label
_atom_site_type_symbol
_atom_site_fract_x
_atom_site_fract_y
_atom_site_fract_z
_atom_site_U_iso_or_equiv
_atom_site_adp_type
_atom_site_occupancy
_atom_site_site_symmetry_order
_atom_site_calc_flag
_atom_site_refinement_flags_posn
_atom_site_refinement_flags_adp
_atom_site_refinement_flags_occupancy
C1 C 0.4043(3) 0.0551(4) 0.2445(2) 0.0487(11) Uani 1 1 d . . .
C2 C 0.4759(3) -0.0175(5) 0.2648(3) 0.0671(14) Uani 1 1 d . . .
C3 C 0.3679(3) 0.0840(4) 0.1833(2) 0.0486(11) Uani 1 1 d . . .
C4 C 0.3972(3) 0.0390(4) 0.1355(3) 0.0580(13) Uani 1 1 d . . .
C5 C 0.2795(3) 0.5450(4) 0.2787(2) 0.0504(3) Uani 1 1 d . . .
C6 C 0.3094(3) 0.6597(4) 0.3076(2) 0.0504(3) Uani 1 1 d . . .
H6 H 0.3494 0.6606 0.3463 0.061 Uiso 1 1 calc R . .
C7 C 0.2785(3) 0.7727(4) 0.27766(19) 0.0504(3) Uani 1 1 d . . .
H7 H 0.2981 0.8493 0.2967 0.061 Uiso 1 1 calc R . .
N1 N 0.5342(3) -0.0740(6) 0.2830(3) 0.0996(19) Uani 1 1 d . . .
N2 N 0.4196(3) 0.0049(4) 0.0965(3) 0.0829(15) Uani 1 1 d . . .
S1 S 0.36777(7) 0.11080(10) 0.30102(5) 0.0484(3) Uani 1 1 d . . .
S2 S 0.28371(7) 0.17944(11) 0.15936(5) 0.0493(3) Uani 1 1 d . . .
S3 S 0.31586(7) 0.40131(10) 0.31452(5) 0.0504(3) Uani 1 1 d . . .
Mo1 Mo 0.2500 0.23222(4) 0.2500 0.03622(15) Uani 1 2 d S T P
C8 C 0.3818(2) 0.3555(4) 0.54372(19) 0.0448(10) Uani 1 1 d . . .
C9 C 0.3834(3) 0.3738(6) 0.4846(2) 0.0674(15) Uani 1 1 d . . .
H9 H 0.3444 0.4230 0.4565 0.081 Uiso 1 1 calc R . .
C10 C 0.4437(3) 0.3185(8) 0.4668(3) 0.092(2) Uani 1 1 d . . .
H10 H 0.4444 0.3304 0.4265 0.111 Uiso 1 1 calc R . .
C11 C 0.5013(3) 0.2475(7) 0.5074(3) 0.0834(19) Uani 1 1 d . . .
H11 H 0.5417 0.2122 0.4951 0.100 Uiso 1 1 calc R . .
C12 C 0.5001(3) 0.2282(5) 0.5658(3) 0.0709(15) Uani 1 1 d . . .
H12 H 0.5395 0.1789 0.5934 0.085 Uiso 1 1 calc R . .
C13 C 0.4407(3) 0.2810(5) 0.5846(2) 0.0578(12) Uani 1 1 d . . .
H13 H 0.4400 0.2667 0.6247 0.069 Uiso 1 1 calc R . .
C14 C 0.2571(3) 0.2935(4) 0.5935(2) 0.0471(10) Uani 1 1 d . . .
C15 C 0.1888(3) 0.2394(5) 0.5526(3) 0.0668(14) Uani 1 1 d . . .
H15 H 0.1666 0.2718 0.5126 0.080 Uiso 1 1 calc R . .
C16 C 0.1532(4) 0.1368(6) 0.5712(4) 0.094(2) Uani 1 1 d . . .
H16 H 0.1058 0.1033 0.5444 0.113 Uiso 1 1 calc R . .
C17 C 0.1883(5) 0.0850(7) 0.6293(4) 0.105(2) Uani 1 1 d . . .
H17 H 0.1643 0.0166 0.6418 0.126 Uiso 1 1 calc R . .
C18 C 0.2575(4) 0.1332(7) 0.6685(3) 0.097(2) Uani 1 1 d . . .
H18 H 0.2821 0.0949 0.7069 0.116 Uiso 1 1 calc R . .
C19 C 0.2919(3) 0.2390(6) 0.6519(2) 0.0723(16) Uani 1 1 d . . .
H19 H 0.3382 0.2736 0.6797 0.087 Uiso 1 1 calc R . .
C20 C 0.3499(3) 0.5250(4) 0.63215(19) 0.0472(10) Uani 1 1 d . . .
C21 C 0.3134(3) 0.5541(6) 0.6756(2) 0.0729(16) Uani 1 1 d . . .
H21 H 0.2667 0.5126 0.6745 0.087 Uiso 1 1 calc R . .
C22 C 0.3462(4) 0.6447(7) 0.7206(3) 0.092(2) Uani 1 1 d . . .
H22 H 0.3218 0.6634 0.7500 0.111 Uiso 1 1 calc R . .
C23 C 0.4140(4) 0.7067(6) 0.7223(3) 0.0842(18) Uani 1 1 d . . .
H23 H 0.4351 0.7684 0.7524 0.101 Uiso 1 1 calc R . .
C24 C 0.4511(4) 0.6793(6) 0.6805(3) 0.0753(16) Uani 1 1 d . . .
H24 H 0.4977 0.7217 0.6822 0.090 Uiso 1 1 calc R . .
C25 C 0.4197(3) 0.5882(5) 0.6353(2) 0.0573(12) Uani 1 1 d . . .
H25 H 0.4454 0.5692 0.6068 0.069 Uiso 1 1 calc R . .
C26 C 0.2534(2) 0.7580(4) 0.4936(2) 0.0429(10) Uani 1 1 d . . .
C27 C 0.2635(3) 0.8066(4) 0.4403(2) 0.0519(11) Uani 1 1 d . . .
H27 H 0.2413 0.7652 0.4025 0.062 Uiso 1 1 calc R . .
C28 C 0.3067(3) 0.9170(5) 0.4432(3) 0.0671(15) Uani 1 1 d . . .
H28 H 0.3129 0.9494 0.4071 0.081 Uiso 1 1 calc R . .
C29 C 0.3402(3) 0.9782(5) 0.4982(3) 0.0723(16) Uani 1 1 d . . .
H29 H 0.3691 1.0522 0.4996 0.087 Uiso 1 1 calc R . .
C30 C 0.3314(3) 0.9307(5) 0.5520(3) 0.0749(16) Uani 1 1 d . . .
H30 H 0.3543 0.9726 0.5896 0.090 Uiso 1 1 calc R . .
C31 C 0.2879(3) 0.8194(5) 0.5499(2) 0.0600(12) Uani 1 1 d . . .
H31 H 0.2823 0.7868 0.5862 0.072 Uiso 1 1 calc R . .
C32 C 0.1319(2) 0.6002(4) 0.40957(19) 0.0415(9) Uani 1 1 d . . .
C33 C 0.0735(3) 0.6898(4) 0.3820(2) 0.0579(12) Uani 1 1 d . . .
H33 H 0.0651 0.7569 0.4055 0.069 Uiso 1 1 calc R . .
C34 C 0.0282(3) 0.6793(5) 0.3200(3) 0.0718(15) Uani 1 1 d . . .
H34 H -0.0110 0.7390 0.3016 0.086 Uiso 1 1 calc R . .
C35 C 0.0412(3) 0.5801(6) 0.2854(2) 0.0731(16) Uani 1 1 d . . .
H35 H 0.0116 0.5741 0.2433 0.088 Uiso 1 1 calc R . .
C36 C 0.0972(3) 0.4905(6) 0.3124(2) 0.0637(14) Uani 1 1 d . . .
H36 H 0.1043 0.4225 0.2888 0.076 Uiso 1 1 calc R . .
C37 C 0.1435(3) 0.4998(5) 0.3743(2) 0.0498(11) Uani 1 1 d . . .
H37 H 0.1822 0.4391 0.3923 0.060 Uiso 1 1 calc R . .
C38 C 0.1285(2) 0.6537(4) 0.53331(19) 0.0420(9) Uani 1 1 d . . .
C39 C 0.1003(3) 0.7761(5) 0.5354(2) 0.0599(13) Uani 1 1 d . . .
H39 H 0.1177 0.8418 0.5160 0.072 Uiso 1 1 calc R . .
C40 C 0.0464(3) 0.8004(5) 0.5662(3) 0.0715(15) Uani 1 1 d . . .
H40 H 0.0279 0.8823 0.5674 0.086 Uiso 1 1 calc R . .
C41 C 0.0204(3) 0.7047(6) 0.5948(3) 0.0708(15) Uani 1 1 d . . .
H41 H -0.0160 0.7215 0.6153 0.085 Uiso 1 1 calc R . .
C42 C 0.0478(3) 0.5839(5) 0.5934(3) 0.0688(15) Uani 1 1 d . . .
H42 H 0.0304 0.5191 0.6134 0.083 Uiso 1 1 calc R . .
C43 C 0.1012(3) 0.5575(5) 0.5624(2) 0.0553(12) Uani 1 1 d . . .
H43 H 0.1188 0.4750 0.5611 0.066 Uiso 1 1 calc R . .
N3 N 0.2411(2) 0.4909(3) 0.51008(16) 0.0453(8) Uani 1 1 d . . .
P1 P 0.19348(6) 0.61817(10) 0.48954(5) 0.0384(3) Uani 1 1 d . . .
P2 P 0.30363(6) 0.42224(10) 0.56715(5) 0.0404(3) Uani 1 1 d . . .

loop_
_atom_site_aniso_label
_atom_site_aniso_U_11
_atom_site_aniso_U_22
_atom_site_aniso_U_33
_atom_site_aniso_U_23
_atom_site_aniso_U_13
_atom_site_aniso_U_12
C1 0.040(2) 0.031(2) 0.074(3) -0.007(2) 0.017(2) 0.0007(18)
C2 0.053(3) 0.049(3) 0.096(4) -0.014(3) 0.019(3) 0.008(2)
C3 0.055(3) 0.030(2) 0.071(3) -0.006(2) 0.034(2) -0.0030(19)
C4 0.065(3) 0.032(2) 0.093(4) -0.004(2) 0.048(3) -0.004(2)
C5 0.0649(7) 0.0346(5) 0.0495(6) -0.0045(4) 0.0158(5) -0.0089(5)
C6 0.0649(7) 0.0346(5) 0.0495(6) -0.0045(4) 0.0158(5) -0.0089(5)
C7 0.0649(7) 0.0346(5) 0.0495(6) -0.0045(4) 0.0158(5) -0.0089(5)
N1 0.065(3) 0.097(4) 0.119(4) -0.023(3) 0.007(3) 0.030(3)
N2 0.110(4) 0.054(3) 0.115(4) -0.007(3) 0.079(4) -0.011(3)
S1 0.0469(6) 0.0370(6) 0.0562(7) -0.0006(5) 0.0105(5) 0.0049(5)
S2 0.0590(7) 0.0408(6) 0.0515(6) 0.0004(5) 0.0230(5) 0.0064(5)
S3 0.0649(7) 0.0346(5) 0.0495(6) -0.0045(4) 0.0158(5) -0.0089(5)
Mo1 0.0399(3) 0.0253(2) 0.0429(3) 0.000 0.0130(2) 0.000
C8 0.035(2) 0.048(3) 0.046(2) -0.0050(19) 0.0068(18) 0.0052(19)
C9 0.050(3) 0.100(4) 0.052(3) 0.016(3) 0.016(2) 0.024(3)
C10 0.063(4) 0.157(7) 0.063(3) 0.013(4) 0.030(3) 0.035(4)
C11 0.045(3) 0.116(5) 0.085(4) -0.014(4) 0.017(3) 0.022(3)
C12 0.045(3) 0.076(4) 0.079(4) -0.007(3) 0.004(3) 0.021(3)
C13 0.053(3) 0.061(3) 0.053(3) 0.002(2) 0.009(2) 0.014(2)
C14 0.041(2) 0.047(3) 0.050(2) 0.003(2) 0.012(2) 0.0018(19)
C15 0.066(3) 0.049(3) 0.072(3) 0.004(2) 0.005(3) -0.007(3)
C16 0.080(4) 0.062(4) 0.121(6) 0.002(4) 0.008(4) -0.026(3)
C17 0.106(6) 0.093(5) 0.116(6) 0.024(4) 0.038(5) -0.036(4)
C18 0.104(5) 0.108(5) 0.080(4) 0.031(4) 0.031(4) -0.019(4)
C19 0.067(3) 0.088(4) 0.058(3) 0.018(3) 0.016(3) -0.014(3)
C20 0.042(2) 0.051(3) 0.044(2) -0.0037(19) 0.0072(19) -0.003(2)
C21 0.058(3) 0.098(4) 0.068(3) -0.032(3) 0.028(3) -0.024(3)
C22 0.087(4) 0.122(6) 0.077(4) -0.049(4) 0.038(3) -0.026(4)
C23 0.081(4) 0.088(5) 0.073(4) -0.031(3) 0.010(3) -0.020(4)
C24 0.072(4) 0.069(4) 0.081(4) -0.015(3) 0.019(3) -0.027(3)
C25 0.052(3) 0.057(3) 0.062(3) -0.005(2) 0.017(2) -0.012(2)
C26 0.035(2) 0.038(2) 0.055(3) 0.0008(19) 0.0145(19) 0.0083(18)
C27 0.039(2) 0.051(3) 0.066(3) 0.007(2) 0.018(2) 0.000(2)
C28 0.050(3) 0.056(3) 0.097(4) 0.020(3) 0.026(3) -0.003(2)
C29 0.054(3) 0.047(3) 0.117(5) 0.002(3) 0.031(3) -0.004(2)
C30 0.072(4) 0.050(3) 0.102(5) -0.028(3) 0.028(3) -0.013(3)
C31 0.065(3) 0.052(3) 0.065(3) -0.007(2) 0.023(3) -0.007(2)
C32 0.038(2) 0.039(2) 0.046(2) 0.0042(18) 0.0115(18) -0.0028(18)
C33 0.060(3) 0.038(2) 0.066(3) 0.007(2) 0.008(2) 0.008(2)
C34 0.069(3) 0.060(3) 0.066(3) 0.017(3) -0.006(3) 0.005(3)
C35 0.073(4) 0.088(4) 0.045(3) 0.013(3) 0.001(3) -0.010(3)
C36 0.058(3) 0.086(4) 0.046(3) -0.014(3) 0.015(2) -0.001(3)
C37 0.042(2) 0.060(3) 0.048(3) -0.005(2) 0.016(2) 0.003(2)
C38 0.037(2) 0.042(2) 0.049(2) -0.0006(18) 0.0173(18) 0.0001(18)
C39 0.060(3) 0.048(3) 0.085(4) 0.002(2) 0.042(3) 0.006(2)
C40 0.067(3) 0.060(3) 0.103(4) -0.006(3) 0.049(3) 0.011(3)
C41 0.058(3) 0.082(4) 0.087(4) -0.006(3) 0.043(3) 0.003(3)
C42 0.063(3) 0.069(4) 0.089(4) 0.010(3) 0.045(3) -0.008(3)
C43 0.053(3) 0.048(3) 0.071(3) 0.002(2) 0.028(2) -0.002(2)
N3 0.0437(19) 0.043(2) 0.0456(19) 0.0006(15) 0.0098(16) 0.0093(16)
P1 0.0355(5) 0.0363(6) 0.0424(6) 0.0006(4) 0.0116(4) 0.0029(4)
P2 0.0367(6) 0.0428(6) 0.0386(6) 0.0008(5) 0.0081(4) 0.0020(5)

loop_
_atom_type_symbol
_atom_type_description
_atom_type_scat_dispersion_real
_atom_type_scat_dispersion_imag
_atom_type_scat_source
C C 0.0033 0.0016 'International Tables Vol C Tables 4.2.6.8 and 6.1.1.4'
P P 0.1023 0.0942 'International Tables Vol C Tables 4.2.6.8 and 6.1.1.4'
S S 0.1246 0.1234 'International Tables Vol C Tables 4.2.6.8 and 6.1.1.4'
Mo Mo -1.6832 0.6857 'International Tables Vol C Tables 4.2.6.8 and 6.1.1.4'
N N 0.0061 0.0033 'International Tables Vol C Tables 4.2.6.8 and 6.1.1.4'
H H 0.0000 0.0000 'International Tables Vol C Tables 4.2.6.8 and 6.1.1.4'

loop_
_geom_angle_atom_site_label_1
_geom_angle_atom_site_label_2
_geom_angle_atom_site_label_3
_geom_angle
_geom_angle_site_symmetry_1
_geom_angle_site_symmetry_3
C2 C1 S1 117.3(4) . .
C3 C1 C2 121.5(5) . .
C3 C1 S1 121.2(3) . .
N1 C2 C1 177.7(6) . .
C1 C3 C4 122.2(4) . .
C1 C3 S2 121.3(3) . .
C4 C3 S2 116.5(4) . .
N2 C4 C3 178.5(6) . .
C5 C5 C6 119.8(3) 2 .
C5 C5 S3 119.40(14) 2 .
C6 C5 S3 120.8(3) . .
C5 C6 H6 120.4 . .
C7 C6 C5 119.1(4) . .
C7 C6 H6 120.4 . .
C6 C7 H7 119.5 . .
C7 C7 C6 121.1(3) 2 .
C7 C7 H7 119.5 2 .
C1 S1 Mo1 107.72(16) . .
C3 S2 Mo1 107.45(16) . .
C5 S3 Mo1 109.78(15) . .
S1 Mo1 S1 115.29(6) 2 .
S2 Mo1 S1 82.31(4) . .
S2 Mo1 S1 82.31(4) 2 2
S2 Mo1 S1 83.38(4) 2 .
S2 Mo1 S1 83.38(4) . 2
S2 Mo1 S2 153.07(6) 2 .
S3 Mo1 S1 151.40(4) . 2
S3 Mo1 S1 151.40(4) 2 .
S3 Mo1 S1 86.10(4) 2 2
S3 Mo1 S1 86.10(4) . .
S3 Mo1 S2 119.87(4) . .
S3 Mo1 S2 81.62(4) . 2
S3 Mo1 S2 119.87(4) 2 2
S3 Mo1 S2 81.62(4) 2 .
S3 Mo1 S3 81.63(6) 2 .
C9 C8 C13 118.9(4) . .
C9 C8 P2 120.5(3) . .
C13 C8 P2 120.6(3) . .
C8 C9 H9 120.2 . .
C8 C9 C10 119.6(5) . .
C10 C9 H9 120.2 . .
C9 C10 H10 119.6 . .
C11 C10 C9 120.9(5) . .
C11 C10 H10 119.6 . .
C10 C11 H11 120.0 . .
C12 C11 C10 120.0(5) . .
C12 C11 H11 120.0 . .
C11 C12 H12 119.8 . .
C11 C12 C13 120.4(5) . .
C13 C12 H12 119.8 . .
C8 C13 H13 119.9 . .
C12 C13 C8 120.2(5) . .
C12 C13 H13 119.9 . .
C15 C14 C19 118.9(5) . .
C15 C14 P2 119.1(4) . .
C19 C14 P2 121.7(4) . .
C14 C15 H15 119.9 . .
C14 C15 C16 120.2(5) . .
C16 C15 H15 119.9 . .
C15 C16 H16 120.1 . .
C17 C16 C15 119.9(6) . .
C17 C16 H16 120.1 . .
C16 C17 H17 119.8 . .
C18 C17 C16 120.3(6) . .
C18 C17 H17 119.8 . .
C17 C18 H18 119.7 . .
C17 C18 C19 120.6(6) . .
C19 C18 H18 119.7 . .
C14 C19 H19 120.0 . .
C18 C19 C14 119.9(5) . .
C18 C19 H19 120.0 . .
C21 C20 C25 118.5(4) . .
C21 C20 P2 121.8(4) . .
C25 C20 P2 119.2(4) . .
C20 C21 H21 120.0 . .
C22 C21 C20 120.0(5) . .
C22 C21 H21 120.0 . .
C21 C22 H22 119.8 . .
C23 C22 C21 120.5(5) . .
C23 C22 H22 119.8 . .
C22 C23 H23 119.7 . .
C24 C23 C22 120.6(5) . .
C24 C23 H23 119.7 . .
C23 C24 H24 120.0 . .
C23 C24 C25 120.0(5) . .
C25 C24 H24 120.0 . .
C20 C25 H25 119.8 . .
C24 C25 C20 120.3(5) . .
C24 C25 H25 119.8 . .
C27 C26 C31 119.4(4) . .
C27 C26 P1 120.3(3) . .
C31 C26 P1 120.3(4) . .
C26 C27 H27 119.9 . .
C26 C27 C28 120.2(5) . .
C28 C27 H27 119.9 . .
C27 C28 H28 119.7 . .
C29 C28 C27 120.7(5) . .
C29 C28 H28 119.7 . .
C28 C29 H29 120.0 . .
C28 C29 C30 120.0(5) . .
C30 C29 H29 120.0 . .
C29 C30 H30 120.0 . .
C29 C30 C31 120.0(5) . .
C31 C30 H30 120.0 . .
C26 C31 C30 119.7(5) . .
C26 C31 H31 120.1 . .
C30 C31 H31 120.1 . .
C33 C32 P1 119.8(3) . .
C37 C32 C33 119.5(4) . .
C37 C32 P1 120.7(3) . .
C32 C33 H33 119.9 . .
C34 C33 C32 120.1(5) . .
C34 C33 H33 119.9 . .
C33 C34 H34 120.2 . .
C35 C34 C33 119.7(5) . .
C35 C34 H34 120.2 . .
C34 C35 H35 119.7 . .
C36 C35 C34 120.5(5) . .
C36 C35 H35 119.7 . .
C35 C36 H36 119.7 . .
C35 C36 C37 120.6(5) . .
C37 C36 H36 119.7 . .
C32 C37 H37 120.2 . .
C36 C37 C32 119.5(4) . .
C36 C37 H37 120.2 . .
C39 C38 P1 121.1(3) . .
C43 C38 C39 118.5(4) . .
C43 C38 P1 120.2(3) . .
C38 C39 H39 119.8 . .
C40 C39 C38 120.4(5) . .
C40 C39 H39 119.8 . .
C39 C40 H40 119.8 . .
C41 C40 C39 120.3(5) . .
C41 C40 H40 119.8 . .
C40 C41 H41 120.0 . .
C40 C41 C42 120.0(5) . .
C42 C41 H41 120.0 . .
C41 C42 H42 119.7 . .
C41 C42 C43 120.5(5) . .
C43 C42 H42 119.7 . .
C38 C43 H43 119.9 . .
C42 C43 C38 120.2(5) . .
C42 C43 H43 119.9 . .
P1 N3 P2 143.1(2) . .
C32 P1 C26 106.80(19) . .
C38 P1 C26 106.01(19) . .
C38 P1 C32 107.30(19) . .
N3 P1 C26 115.80(19) . .
N3 P1 C32 107.29(19) . .
N3 P1 C38 113.2(2) . .
C8 P2 C14 106.8(2) . .
C8 P2 C20 107.2(2) . .
C14 P2 C20 108.5(2) . .
N3 P2 C8 109.84(19) . .
N3 P2 C14 110.4(2) . .
N3 P2 C20 113.8(2) . .

loop_
_geom_bond_atom_site_label_1
_geom_bond_atom_site_label_2
_geom_bond_distance
_geom_bond_site_symmetry_2
C1 C2 1.423(6) .
C1 C3 1.362(6) .
C1 S1 1.724(5) .
C2 N1 1.146(6) .
C3 C4 1.433(7) .
C3 S2 1.734(5) .
C4 N2 1.145(6) .
C5 C5 1.376(9) 2
C5 C6 1.398(6) .
C5 S3 1.743(5) .
C6 H6 0.9300 .
C6 C7 1.395(6) .
C7 C7 1.328(8) 2
C7 H7 0.9300 .
S1 Mo1 2.3985(11) .
S2 Mo1 2.3965(12) .
S3 Mo1 2.3620(12) .
Mo1 S1 2.3984(11) 2
Mo1 S2 2.3964(12) 2
Mo1 S3 2.3620(12) 2
C8 C9 1.369(6) .
C8 C13 1.389(6) .
C8 P2 1.789(4) .
C9 H9 0.9300 .
C9 C10 1.392(7) .
C10 H10 0.9300 .
C10 C11 1.355(8) .
C11 H11 0.9300 .
C11 C12 1.352(8) .
C12 H12 0.9300 .
C12 C13 1.381(7) .
C13 H13 0.9300 .
C14 C15 1.384(6) .
C14 C19 1.390(6) .
C14 P2 1.795(5) .
C15 H15 0.9300 .
C15 C16 1.389(8) .
C16 H16 0.9300 .
C16 C17 1.375(9) .
C17 H17 0.9300 .
C17 C18 1.355(9) .
C18 H18 0.9300 .
C18 C19 1.387(8) .
C19 H19 0.9300 .
C20 C21 1.385(7) .
C20 C25 1.387(6) .
C20 P2 1.799(4) .
C21 H21 0.9300 .
C21 C22 1.383(7) .
C22 H22 0.9300 .
C22 C23 1.358(8) .
C23 H23 0.9300 .
C23 C24 1.357(8) .
C24 H24 0.9300 .
C24 C25 1.386(7) .
C25 H25 0.9300 .
C26 C27 1.383(6) .
C26 C31 1.384(6) .
C26 P1 1.805(4) .
C27 H27 0.9300 .
C27 C28 1.385(7) .
C28 H28 0.9300 .
C28 C29 1.359(8) .
C29 H29 0.9300 .
C29 C30 1.380(8) .
C30 H30 0.9300 .
C30 C31 1.399(7) .
C31 H31 0.9300 .
C32 C33 1.389(6) .
C32 C37 1.387(6) .
C32 P1 1.796(4) .
C33 H33 0.9300 .
C33 C34 1.378(7) .
C34 H34 0.9300 .
C34 C35 1.376(8) .
C35 H35 0.9300 .
C35 C36 1.361(8) .
C36 H36 0.9300 .
C36 C37 1.379(6) .
C37 H37 0.9300 .
C38 C39 1.394(6) .
C38 C43 1.385(6) .
C38 P1 1.795(4) .
C39 H39 0.9300 .
C39 C40 1.384(7) .
C40 H40 0.9300 .
C40 C41 1.363(7) .
C41 H41 0.9300 .
C41 C42 1.371(8) .
C42 H42 0.9300 .
C42 C43 1.384(7) .
C43 H43 0.9300 .
N3 P1 1.575(3) .
N3 P2 1.578(3) .

loop_
_geom_torsion_atom_site_label_1
_geom_torsion_atom_site_label_2
_geom_torsion_atom_site_label_3
_geom_torsion_atom_site_label_4
_geom_torsion
_geom_torsion_site_symmetry_1
_geom_torsion_site_symmetry_4
C1 C3 S2 Mo1 -2.1(4) . .
C2 C1 C3 C4 2.7(7) . .
C2 C1 C3 S2 -176.6(4) . .
C2 C1 S1 Mo1 178.5(3) . .
C3 C1 S1 Mo1 1.2(4) . .
C4 C3 S2 Mo1 178.6(3) . .
C5 C5 C6 C7 0.2(8) 2 .
C5 C5 S3 Mo1 0.4(6) 2 .
C5 C6 C7 C7 -0.1(9) . 2
C6 C5 S3 Mo1 -179.7(4) . .
S1 C1 C3 C4 179.9(3) . .
S1 C1 C3 S2 0.6(5) . .
S3 C5 C6 C7 -179.6(4) . .
C8 C9 C10 C11 -0.6(11) . .
C9 C8 C13 C12 0.9(8) . .
C9 C8 P2 C14 123.1(4) . .
C9 C8 P2 C20 -120.7(4) . .
C9 C8 P2 N3 3.4(5) . .
C9 C10 C11 C12 1.0(11) . .
C10 C11 C12 C13 -0.4(10) . .
C11 C12 C13 C8 -0.5(9) . .
C13 C8 C9 C10 -0.4(8) . .
C13 C8 P2 C14 -54.9(4) . .
C13 C8 P2 C20 61.3(4) . .
C13 C8 P2 N3 -174.6(4) . .
C14 C15 C16 C17 -3.2(10) . .
C15 C14 C19 C18 -0.8(9) . .
C15 C14 P2 C8 -96.2(4) . .
C15 C14 P2 C20 148.6(4) . .
C15 C14 P2 N3 23.2(5) . .
C15 C16 C17 C18 -0.3(12) . .
C16 C17 C18 C19 3.2(13) . .
C17 C18 C19 C14 -2.7(11) . .
C19 C14 C15 C16 3.7(8) . .
C19 C14 P2 C8 77.8(5) . .
C19 C14 P2 C20 -37.5(5) . .
C19 C14 P2 N3 -162.9(4) . .
C20 C21 C22 C23 0.6(11) . .
C21 C20 C25 C24 -0.8(8) . .
C21 C20 P2 C8 -155.3(4) . .
C21 C20 P2 C14 -40.3(5) . .
C21 C20 P2 N3 83.0(5) . .
C21 C22 C23 C24 -1.0(11) . .
C22 C23 C24 C25 0.5(10) . .
C23 C24 C25 C20 0.4(9) . .
C25 C20 C21 C22 0.3(9) . .
C25 C20 P2 C8 32.0(4) . .
C25 C20 P2 C14 147.0(4) . .
C25 C20 P2 N3 -89.7(4) . .
C26 C27 C28 C29 0.5(7) . .
C27 C26 C31 C30 1.1(7) . .
C27 C26 P1 C32 -18.6(4) . .
C27 C26 P1 C38 -132.8(3) . .
C27 C26 P1 N3 100.8(4) . .
C27 C28 C29 C30 0.0(8) . .
C28 C29 C30 C31 0.0(8) . .
C29 C30 C31 C26 -0.5(8) . .
C31 C26 C27 C28 -1.1(6) . .
C31 C26 P1 C32 159.7(4) . .
C31 C26 P1 C38 45.5(4) . .
C31 C26 P1 N3 -80.9(4) . .
C32 C33 C34 C35 -0.3(8) . .
C33 C32 C37 C36 0.2(7) . .
C33 C32 P1 C26 -65.8(4) . .
C33 C32 P1 C38 47.5(4) . .
C33 C32 P1 N3 169.5(4) . .
C33 C34 C35 C36 1.6(9) . .
C34 C35 C36 C37 -2.0(9) . .
C35 C36 C37 C32 1.1(8) . .
C37 C32 C33 C34 -0.6(7) . .
C37 C32 P1 C26 112.2(4) . .
C37 C32 P1 C38 -134.5(4) . .
C37 C32 P1 N3 -12.5(4) . .
C38 C39 C40 C41 0.0(9) . .
C39 C38 C43 C42 -0.8(7) . .
C39 C38 P1 C26 32.7(4) . .
C39 C38 P1 C32 -81.1(4) . .
C39 C38 P1 N3 160.7(4) . .
C39 C40 C41 C42 0.3(9) . .
C40 C41 C42 C43 -0.8(9) . .
C41 C42 C43 C38 1.0(8) . .
C43 C38 C39 C40 0.3(7) . .
C43 C38 P1 C26 -151.6(4) . .
C43 C38 P1 C32 94.6(4) . .
C43 C38 P1 N3 -23.6(4) . .
P1 C26 C27 C28 177.3(3) . .
P1 C26 C31 C30 -177.3(4) . .
P1 C32 C33 C34 177.4(4) . .
P1 C32 C37 C36 -177.8(4) . .
P1 C38 C39 C40 176.1(4) . .
P1 C38 C43 C42 -176.6(4) . .
P1 N3 P2 C8 -130.9(4) . .
P1 N3 P2 C14 111.6(4) . .
P1 N3 P2 C20 -10.7(5) . .
P2 C8 C9 C10 -178.4(5) . .
P2 C8 C13 C12 179.0(4) . .
P2 C14 C15 C16 177.8(5) . .
P2 C14 C19 C18 -174.7(5) . .
P2 C20 C21 C22 -172.4(5) . .
P2 C20 C25 C24 172.1(4) . .
P2 N3 P1 C26 61.9(5) . .
P2 N3 P1 C32 -178.9(4) . .
P2 N3 P1 C38 -60.8(5) . .
